data_4307504
loop_
_publ_author_name
'Yu-Fei Song'
'John F. Berry'
'Eckhard Bill'
'Eberhard Bothe'
'Thomas Weyherm\"uller'
'Karl Wieghardt'

_publ_contact_author_address
;  Department of Chemistry
   University of Glasgow
   G12, 8QQ, Glasgow
   UK
;
_publ_contact_author_email ysong@chem.gla.ac.uk
_publ_contact_author_name 'Y.-F. Song'
_publ_section_title
;
Iron Complexes of New Pentadentate Ligands Containing the
1,4,7-Triazacyclononane-1,4-diacetate Motif. Spectroscopic, Electro-, and
Photochemical Studies
;
_journal_name_full 'Inorganic Chemistry'
_journal_page_first 2208
_journal_page_last 2219
_journal_paper_doi 10.1021/ic062001j
_journal_volume 46
_journal_year 2007
_chemical_formula_sum 'C71 H122 F6 Fe4 N12 Na O35 P'
_chemical_formula_weight 2095.18
_chemical_name_systematic
; 
 ? 
;
_space_group_IT_number 14
_symmetry_cell_setting monoclinic
_symmetry_space_group_name_Hall '-P 2yn'
_symmetry_space_group_name_H-M 'P 1 21/n 1'
_atom_sites_solution_hydrogens geom
_atom_sites_solution_primary direct
_atom_sites_solution_secondary difmap
_audit_creation_method SHELXL-97
_cell_angle_alpha 90.00
_cell_angle_beta 97.229(5)
_cell_angle_gamma 90.00
_cell_formula_units_Z 4
_cell_length_a 16.4915(6)
_cell_length_b 16.5318(6)
_cell_length_c 36.239(2)
_cell_measurement_temperature 100(2)
_cell_volume 9801.5(7)
_computing_cell_refinement 'Nonius Collect Software'
_computing_data_collection 'Nonius Collect Software'
_computing_data_reduction 'Nonius Collect Software'
_computing_structure_refinement 'SHELXL-97 (Sheldrick, 1997)'
_computing_structure_solution 'SHELXS-97 (Sheldrick, 1990)'
_diffrn_ambient_temperature 100(2)
_diffrn_measured_fraction_theta_full 0.996
_diffrn_measured_fraction_theta_max 0.996
_diffrn_measurement_device_type 'Bruker-Nonius Kappa-CCD'
_diffrn_measurement_method '1673 images at 0.5 deg. stepwise rotation in omega and phi, 30 sec./frame'
_diffrn_radiation_monochromator graphite
_diffrn_radiation_source 'rotating anode, 50 kV, 80 mA'
_diffrn_radiation_type MoK\a
_diffrn_radiation_wavelength 0.71073
_diffrn_reflns_av_R_equivalents 0.0831
_diffrn_reflns_av_sigmaI/netI 0.0443
_diffrn_reflns_limit_h_max 19
_diffrn_reflns_limit_h_min -19
_diffrn_reflns_limit_k_max 19
_diffrn_reflns_limit_k_min -19
_diffrn_reflns_limit_l_max 43
_diffrn_reflns_limit_l_min -43
_diffrn_reflns_number 115757
_diffrn_reflns_theta_full 25.00
_diffrn_reflns_theta_max 25.00
_diffrn_reflns_theta_min 2.92
_exptl_absorpt_coefficient_mu 0.696
_exptl_absorpt_correction_T_max 0.9464
_exptl_absorpt_correction_T_min 0.8452
_exptl_absorpt_correction_type gaussian
_exptl_crystal_colour orange
_exptl_crystal_density_diffrn 1.420
_exptl_crystal_density_method 'not measured'
_exptl_crystal_description 'transparent parallelepiped'
_exptl_crystal_F_000 4384
_exptl_crystal_size_max 0.25
_exptl_crystal_size_mid 0.17
_exptl_crystal_size_min 0.08
_refine_diff_density_max 1.172
_refine_diff_density_min -0.957
_refine_diff_density_rms 0.118
_refine_ls_extinction_method none
_refine_ls_goodness_of_fit_ref 1.220
_refine_ls_hydrogen_treatment mixed
_refine_ls_matrix_type full
_refine_ls_number_parameters 1219
_refine_ls_number_reflns 17196
_refine_ls_number_restraints 0
_refine_ls_restrained_S_all 1.220
_refine_ls_R_factor_all 0.1123
_refine_ls_R_factor_gt 0.0980
_refine_ls_shift/su_max 0.001
_refine_ls_shift/su_mean 0.000
_refine_ls_structure_factor_coef Fsqd
_refine_ls_weighting_details 'calc w=1/[\s^2^(Fo^2^)+(0.0477P)^2^+89.1320P] where P=(Fo^2^+2Fc^2^)/3'
_refine_ls_weighting_scheme calc
_refine_ls_wR_factor_gt 0.2135
_refine_ls_wR_factor_ref 0.2203
_reflns_number_gt 14763
_reflns_number_total 17196
_reflns_threshold_expression >2sigma(I)
_cod_data_source_file ic062001jsi20070105_015228_2.cif
_cod_data_source_block 17
_cod_depositor_comments
;
The following automatic conversions were performed:
'_symmetry_cell_setting' value 'Monoclinic' changed to 'monoclinic'
according to '/home/saulius/struct/CIF-dictionaries/cif_core.dic'
dictionary named 'cif_core.dic' version 2.4.1 from
2010-06-29.

'_exptl_absorpt_correction_type' value 'Gaussian' changed to
'gaussian' according to
'/home/saulius/struct/CIF-dictionaries/cif_core.dic' dictionary named
'cif_core.dic' version 2.4.1 from 2010-06-29.

Automatic conversion script
Id: cif_fix_enum 1527 2010-12-29 10:47:43Z saulius 

2023-09-06
Z value and formula fixed to values more according to usual
chemical conventions.                 miguel
;
_cod_original_formula_sum 'C35.5 H61 F3 Fe2 N6 Na0.5 O17.5 P0.5'
_cod_original_formula_weight 1047.59
_cod_original_formula_units_Z 8
_cod_database_code 4307504

loop_
_symmetry_equiv_pos_as_xyz
'x, y, z'
'-x+1/2, y+1/2, -z+1/2'
'-x, -y, -z'
'x-1/2, -y-1/2, z-1/2'

loop_
_atom_site_label
_atom_site_type_symbol
_atom_site_fract_x
_atom_site_fract_y
_atom_site_fract_z
_atom_site_U_iso_or_equiv
_atom_site_adp_type
_atom_site_occupancy
_atom_site_symmetry_multiplicity
_atom_site_calc_flag
_atom_site_refinement_flags
_atom_site_disorder_assembly
_atom_site_disorder_group
Fe1 Fe 0.79443(5) 0.34015(5) 0.15341(2) 0.0154(2) Uani 1 1 d . . .
Fe2 Fe 0.77590(5) 0.12496(5) 0.14878(2) 0.0149(2) Uani 1 1 d . . .
O1 O 0.7841(3) 0.2329(3) 0.14747(12) 0.0191(9) Uani 1 1 d . . .
N1 N 0.8758(3) 0.3607(3) 0.10935(15) 0.0198(12) Uani 1 1 d . . .
C2 C 0.8552(4) 0.4439(4) 0.09488(18) 0.0217(14) Uani 1 1 d . . .
H2A H 0.8001 0.4432 0.0804 0.026 Uiso 1 1 calc R . .
H2B H 0.8949 0.4602 0.0779 0.026 Uiso 1 1 calc R . .
C3 C 0.8565(4) 0.5054(4) 0.12591(19) 0.0249(15) Uani 1 1 d . . .
H3A H 0.9139 0.5169 0.1360 0.030 Uiso 1 1 calc R . .
H3B H 0.8316 0.5564 0.1157 0.030 Uiso 1 1 calc R . .
N4 N 0.8114(3) 0.4767(3) 0.15674(15) 0.0204(12) Uani 1 1 d . . .
C5 C 0.8594(4) 0.4921(4) 0.19355(19) 0.0241(15) Uani 1 1 d . . .
H5A H 0.8247 0.4827 0.2135 0.029 Uiso 1 1 calc R . .
H5B H 0.8780 0.5491 0.1950 0.029 Uiso 1 1 calc R . .
C6 C 0.9338(4) 0.4352(4) 0.1988(2) 0.0257(15) Uani 1 1 d . . .
H6A H 0.9755 0.4549 0.1835 0.031 Uiso 1 1 calc R . .
H6B H 0.9582 0.4363 0.2252 0.031 Uiso 1 1 calc R . .
N7 N 0.9114(3) 0.3497(3) 0.18789(15) 0.0210(12) Uani 1 1 d . . .
C8 C 0.9696(4) 0.3130(4) 0.1645(2) 0.0257(15) Uani 1 1 d . . .
H8A H 0.9569 0.2548 0.1607 0.031 Uiso 1 1 calc R . .
H8B H 1.0260 0.3177 0.1774 0.031 Uiso 1 1 calc R . .
C9 C 0.9639(4) 0.3553(4) 0.1271(2) 0.0255(15) Uani 1 1 d . . .
H9A H 0.9872 0.4104 0.1304 0.031 Uiso 1 1 calc R . .
H9B H 0.9963 0.3250 0.1104 0.031 Uiso 1 1 calc R . .
C10 C 0.8575(4) 0.2998(4) 0.07888(19) 0.0232(15) Uani 1 1 d . . .
H10A H 0.7982 0.3010 0.0702 0.028 Uiso 1 1 calc R . .
H10B H 0.8708 0.2453 0.0892 0.028 Uiso 1 1 calc R . .
C11 C 0.9042(4) 0.3132(5) 0.0454(2) 0.0314(17) Uani 1 1 d . . .
C12 C 0.9770(5) 0.2733(6) 0.0425(2) 0.050(2) Uani 1 1 d . . .
H12 H 0.9976 0.2350 0.0609 0.060 Uiso 1 1 calc R . .
C13 C 1.0206(6) 0.2897(7) 0.0121(3) 0.057(3) Uani 1 1 d . . .
H13 H 1.0705 0.2624 0.0100 0.068 Uiso 1 1 calc R . .
C14 C 0.9908(6) 0.3445(7) -0.0140(3) 0.056(3) Uani 1 1 d . . .
H14 H 1.0215 0.3568 -0.0337 0.068 Uiso 1 1 calc R . .
C15 C 0.9171(6) 0.3828(6) -0.0124(2) 0.052(2) Uani 1 1 d . . .
H15 H 0.8962 0.4195 -0.0314 0.062 Uiso 1 1 calc R . .
C16 C 0.8735(5) 0.3668(5) 0.0174(2) 0.0372(19) Uani 1 1 d . . .
H16 H 0.8225 0.3927 0.0186 0.045 Uiso 1 1 calc R . .
C17 C 0.7266(4) 0.5085(4) 0.15346(19) 0.0240(15) Uani 1 1 d . . .
H17A H 0.7243 0.5610 0.1403 0.029 Uiso 1 1 calc R . .
H17B H 0.7114 0.5180 0.1787 0.029 Uiso 1 1 calc R . .
C18 C 0.6649(4) 0.4507(4) 0.13258(18) 0.0216(14) Uani 1 1 d . . .
O19 O 0.5950(3) 0.4754(3) 0.12264(14) 0.0305(12) Uani 1 1 d . . .
O20 O 0.6897(3) 0.3789(3) 0.12709(12) 0.0208(10) Uani 1 1 d . . .
C21 C 0.8999(4) 0.3015(4) 0.22072(18) 0.0220(14) Uani 1 1 d . . .
H21A H 0.9441 0.3134 0.2411 0.026 Uiso 1 1 calc R . .
H21B H 0.9023 0.2432 0.2147 0.026 Uiso 1 1 calc R . .
C22 C 0.8166(4) 0.3215(4) 0.23329(19) 0.0216(14) Uani 1 1 d . . .
O23 O 0.8067(3) 0.3148(3) 0.26609(13) 0.0288(11) Uani 1 1 d . . .
O24 O 0.7612(3) 0.3439(3) 0.20673(12) 0.0216(10) Uani 1 1 d . . .
N31 N 0.6707(3) 0.1168(3) 0.10406(15) 0.0184(11) Uani 1 1 d . . .
C32 C 0.5928(4) 0.1130(5) 0.12112(18) 0.0239(15) Uani 1 1 d . . .
H32A H 0.5723 0.0567 0.1202 0.029 Uiso 1 1 calc R . .
H32B H 0.5511 0.1474 0.1066 0.029 Uiso 1 1 calc R . .
C33 C 0.6055(4) 0.1416(4) 0.16106(19) 0.0232(15) Uani 1 1 d . . .
H33A H 0.6161 0.2006 0.1618 0.028 Uiso 1 1 calc R . .
H33B H 0.5556 0.1312 0.1729 0.028 Uiso 1 1 calc R . .
N34 N 0.6758(3) 0.0985(3) 0.18190(14) 0.0182(11) Uani 1 1 d . . .
C35 C 0.6606(4) 0.0099(4) 0.18539(19) 0.0231(15) Uani 1 1 d . . .
H35A H 0.6123 -0.0055 0.1678 0.028 Uiso 1 1 calc R . .
H35B H 0.6482 -0.0019 0.2109 0.028 Uiso 1 1 calc R . .
C36 C 0.7331(4) -0.0405(4) 0.17756(19) 0.0224(14) Uani 1 1 d . . .
H36A H 0.7768 -0.0371 0.1989 0.027 Uiso 1 1 calc R . .
H36B H 0.7165 -0.0979 0.1742 0.027 Uiso 1 1 calc R . .
N37 N 0.7641(3) -0.0106(3) 0.14343(15) 0.0192(12) Uani 1 1 d . . .
C38 C 0.7044(4) -0.0305(4) 0.10967(19) 0.0250(15) Uani 1 1 d . . .
H38A H 0.6525 -0.0492 0.1178 0.030 Uiso 1 1 calc R . .
H38B H 0.7267 -0.0753 0.0959 0.030 Uiso 1 1 calc R . .
C39 C 0.6870(4) 0.0413(4) 0.08376(18) 0.0212(14) Uani 1 1 d . . .
H39A H 0.7344 0.0502 0.0700 0.025 Uiso 1 1 calc R . .
H39B H 0.6390 0.0289 0.0654 0.025 Uiso 1 1 calc R . .
C40 C 0.6705(4) 0.1880(4) 0.07762(18) 0.0212(14) Uani 1 1 d . . .
H40A H 0.7247 0.1914 0.0687 0.025 Uiso 1 1 calc R . .
H40B H 0.6626 0.2383 0.0916 0.025 Uiso 1 1 calc R . .
C41 C 0.6052(4) 0.1845(4) 0.0439(2) 0.0271(16) Uani 1 1 d . . .
C42 C 0.6201(5) 0.1426(4) 0.0126(2) 0.0329(18) Uani 1 1 d . . .
H42 H 0.6717 0.1176 0.0119 0.040 Uiso 1 1 calc R . .
C43 C 0.5600(6) 0.1365(6) -0.0182(2) 0.050(2) Uani 1 1 d . . .
H43 H 0.5707 0.1072 -0.0396 0.060 Uiso 1 1 calc R . .
C44 C 0.4847(6) 0.1737(8) -0.0173(3) 0.069(4) Uani 1 1 d . . .
H44 H 0.4433 0.1696 -0.0380 0.083 Uiso 1 1 calc R . .
C45 C 0.4710(5) 0.2155(8) 0.0132(3) 0.070(4) Uani 1 1 d . . .
H45 H 0.4196 0.2413 0.0138 0.084 Uiso 1 1 calc R . .
C46 C 0.5308(5) 0.2218(6) 0.0441(2) 0.046(2) Uani 1 1 d . . .
H46 H 0.5200 0.2519 0.0653 0.055 Uiso 1 1 calc R . .
C47 C 0.7056(4) 0.1333(4) 0.21815(19) 0.0241(15) Uani 1 1 d . . .
H47A H 0.6711 0.1151 0.2370 0.029 Uiso 1 1 calc R . .
H47B H 0.7034 0.1931 0.2169 0.029 Uiso 1 1 calc R . .
C48 C 0.7937(4) 0.1051(4) 0.22867(18) 0.0207(14) Uani 1 1 d . . .
O49 O 0.8194(3) 0.0831(3) 0.26048(13) 0.0303(12) Uani 1 1 d . . .
O50 O 0.8366(3) 0.1055(3) 0.20091(12) 0.0203(10) Uani 1 1 d . . .
C51 C 0.8477(4) -0.0396(4) 0.13945(19) 0.0213(14) Uani 1 1 d . . .
H51A H 0.8442 -0.0891 0.1239 0.026 Uiso 1 1 calc R . .
H51B H 0.8765 -0.0536 0.1643 0.026 Uiso 1 1 calc R . .
C52 C 0.8957(4) 0.0246(4) 0.12163(18) 0.0233(15) Uani 1 1 d . . .
O53 O 0.9595(3) 0.0051(3) 0.10944(15) 0.0379(13) Uani 1 1 d . . .
O54 O 0.8683(3) 0.0976(3) 0.12081(13) 0.0210(10) Uani 1 1 d . . .
Fe3 Fe 0.39095(5) 0.73448(6) 0.14251(3) 0.0173(2) Uani 1 1 d . . .
Fe4 Fe 0.17327(5) 0.74443(5) 0.13857(3) 0.0180(2) Uani 1 1 d . . .
O61 O 0.2815(3) 0.7407(3) 0.13797(12) 0.0209(10) Uani 1 1 d . . .
N61 N 0.3983(3) 0.6435(3) 0.09847(15) 0.0175(11) Uani 1 1 d . . .
C62 C 0.4014(4) 0.5604(4) 0.11611(19) 0.0208(14) Uani 1 1 d . . .
H62A H 0.3663 0.5228 0.0999 0.025 Uiso 1 1 calc R . .
H62B H 0.4581 0.5396 0.1184 0.025 Uiso 1 1 calc R . .
C63 C 0.3729(4) 0.5627(4) 0.15414(18) 0.0206(14) Uani 1 1 d . . .
H63A H 0.3132 0.5726 0.1516 0.025 Uiso 1 1 calc R . .
H63B H 0.3839 0.5099 0.1667 0.025 Uiso 1 1 calc R . .
N64 N 0.4165(3) 0.6281(3) 0.17684(15) 0.0200(12) Uani 1 1 d . . .
C65 C 0.5058(4) 0.6102(4) 0.18633(19) 0.0222(14) Uani 1 1 d . . .
H65A H 0.5213 0.5654 0.1705 0.027 Uiso 1 1 calc R . .
H65B H 0.5167 0.5926 0.2126 0.027 Uiso 1 1 calc R . .
C66 C 0.5580(4) 0.6843(4) 0.1806(2) 0.0246(15) Uani 1 1 d . . .
H66A H 0.5550 0.7234 0.2010 0.030 Uiso 1 1 calc R . .
H66B H 0.6158 0.6679 0.1807 0.030 Uiso 1 1 calc R . .
N67 N 0.5277(3) 0.7227(3) 0.14442(15) 0.0192(12) Uani 1 1 d . . .
C68 C 0.5475(4) 0.6718(4) 0.11280(19) 0.0243(15) Uani 1 1 d . . .
H68A H 0.5644 0.6174 0.1222 0.029 Uiso 1 1 calc R . .
H68B H 0.5940 0.6962 0.1020 0.029 Uiso 1 1 calc R . .
C69 C 0.4752(4) 0.6637(4) 0.08270(18) 0.0203(14) Uani 1 1 d . . .
H69A H 0.4676 0.7151 0.0687 0.024 Uiso 1 1 calc R . .
H69B H 0.4868 0.6207 0.0651 0.024 Uiso 1 1 calc R . .
C70 C 0.3259(4) 0.6511(4) 0.06881(18) 0.0206(14) Uani 1 1 d . . .
H70A H 0.3209 0.7084 0.0609 0.025 Uiso 1 1 calc R . .
H70B H 0.2759 0.6370 0.0799 0.025 Uiso 1 1 calc R . .
C71 C 0.3288(4) 0.5992(4) 0.03451(19) 0.0250(15) Uani 1 1 d . . .
C72 C 0.3655(4) 0.6285(5) 0.0046(2) 0.0308(17) Uani 1 1 d . . .
H72 H 0.3882 0.6814 0.0057 0.037 Uiso 1 1 calc R . .
C73 C 0.3694(5) 0.5809(6) -0.0272(2) 0.041(2) Uani 1 1 d . . .
H73 H 0.3940 0.6016 -0.0476 0.049 Uiso 1 1 calc R . .
C74 C 0.3376(6) 0.5047(5) -0.0287(2) 0.045(2) Uani 1 1 d . . .
H74 H 0.3419 0.4718 -0.0498 0.055 Uiso 1 1 calc R . .
C75 C 0.2991(6) 0.4747(5) 0.0002(2) 0.050(2) Uani 1 1 d . . .
H75 H 0.2757 0.4221 -0.0013 0.060 Uiso 1 1 calc R . .
C76 C 0.2949(5) 0.5232(5) 0.0319(2) 0.0371(19) Uani 1 1 d . . .
H76 H 0.2683 0.5030 0.0518 0.045 Uiso 1 1 calc R . .
C77 C 0.3795(4) 0.6489(5) 0.21083(19) 0.0260(15) Uani 1 1 d . . .
H77A H 0.4018 0.6128 0.2315 0.031 Uiso 1 1 calc R . .
H77B H 0.3196 0.6405 0.2063 0.031 Uiso 1 1 calc R . .
C78 C 0.3974(4) 0.7360(5) 0.2217(2) 0.0293(17) Uani 1 1 d . . .
O79 O 0.3961(3) 0.7576(4) 0.25434(14) 0.0386(13) Uani 1 1 d . . .
O80 O 0.4117(3) 0.7841(3) 0.19498(13) 0.0268(11) Uani 1 1 d . . .
C81 C 0.5559(4) 0.8074(4) 0.1421(2) 0.0259(16) Uani 1 1 d . . .
H81A H 0.6060 0.8085 0.1297 0.031 Uiso 1 1 calc R . .
H81B H 0.5699 0.8291 0.1676 0.031 Uiso 1 1 calc R . .
C82 C 0.4914(4) 0.8614(4) 0.1207(2) 0.0241(15) Uani 1 1 d . . .
O83 O 0.5097(3) 0.9284(3) 0.11084(17) 0.0405(14) Uani 1 1 d . . .
O84 O 0.4172(3) 0.8325(3) 0.11565(13) 0.0213(10) Uani 1 1 d . . .
N91 N 0.1521(3) 0.8430(3) 0.09681(16) 0.0203(12) Uani 1 1 d . . .
C92 C 0.1507(4) 0.9224(4) 0.1160(2) 0.0248(15) Uani 1 1 d . . .
H92A H 0.0935 0.9411 0.1153 0.030 Uiso 1 1 calc R . .
H92B H 0.1808 0.9629 0.1029 0.030 Uiso 1 1 calc R . .
C93 C 0.1896(4) 0.9158(5) 0.1563(2) 0.0345(18) Uani 1 1 d . . .
H93A H 0.2494 0.9086 0.1571 0.041 Uiso 1 1 calc R . .
H93B H 0.1798 0.9663 0.1697 0.041 Uiso 1 1 calc R . .
N94 N 0.1549(4) 0.8466(4) 0.17464(17) 0.0303(14) Uani 1 1 d . . .
C95 C 0.0659(4) 0.8597(5) 0.1794(2) 0.0345(18) Uani 1 1 d . . .
H95A H 0.0615 0.8728 0.2057 0.041 Uiso 1 1 calc R . .
H95B H 0.0444 0.9063 0.1640 0.041 Uiso 1 1 calc R . .
C96 C 0.0151(4) 0.7862(5) 0.1683(2) 0.0319(17) Uani 1 1 d . . .
H96A H 0.0247 0.7448 0.1881 0.038 Uiso 1 1 calc R . .
H96B H -0.0435 0.8010 0.1655 0.038 Uiso 1 1 calc R . .
N97 N 0.0353(3) 0.7515(3) 0.13258(17) 0.0257(13) Uani 1 1 d . . .
C98 C 0.0069(4) 0.8071(4) 0.1012(2) 0.0285(16) Uani 1 1 d . . .
H98A H -0.0089 0.8594 0.1115 0.034 Uiso 1 1 calc R . .
H98B H -0.0424 0.7837 0.0866 0.034 Uiso 1 1 calc R . .
C99 C 0.0708(4) 0.8223(4) 0.0754(2) 0.0284(16) Uani 1 1 d . . .
H99A H 0.0766 0.7734 0.0602 0.034 Uiso 1 1 calc R . .
H99B H 0.0527 0.8674 0.0583 0.034 Uiso 1 1 calc R . .
C100 C 0.2177(4) 0.8416(4) 0.07092(19) 0.0244(15) Uani 1 1 d . . .
H10C H 0.2712 0.8529 0.0857 0.029 Uiso 1 1 calc R . .
H10D H 0.2203 0.7865 0.0605 0.029 Uiso 1 1 calc R . .
C101 C 0.2049(5) 0.9015(5) 0.0391(2) 0.0357(18) Uani 1 1 d . . .
C102 C 0.1535(6) 0.8802(6) 0.0063(2) 0.052(3) Uani 1 1 d . . .
H102 H 0.1300 0.8277 0.0042 0.063 Uiso 1 1 calc R . .
C103 C 0.1365(8) 0.9343(8) -0.0230(3) 0.078(4) Uani 1 1 d . . .
H103 H 0.1007 0.9201 -0.0447 0.093 Uiso 1 1 calc R . .
C104 C 0.1730(12) 1.0086(8) -0.0197(4) 0.103(6) Uani 1 1 d . . .
H104 H 0.1625 1.0457 -0.0397 0.123 Uiso 1 1 calc R . .
C105 C 0.2229(11) 1.0313(7) 0.0105(4) 0.094(5) Uani 1 1 d . . .
H105 H 0.2469 1.0836 0.0119 0.113 Uiso 1 1 calc R . .
C106 C 0.2395(7) 0.9757(5) 0.0408(3) 0.061(3) Uani 1 1 d . . .
H106 H 0.2751 0.9912 0.0623 0.073 Uiso 1 1 calc R . .
C107 C 0.2007(5) 0.8233(5) 0.2107(2) 0.039(2) Uani 1 1 d . . .
H10E H 0.1824 0.8566 0.2308 0.046 Uiso 1 1 calc R . .
H10F H 0.2597 0.8334 0.2102 0.046 Uiso 1 1 calc R . .
C108 C 0.1871(4) 0.7356(6) 0.2183(2) 0.038(2) Uani 1 1 d . . .
O109 O 0.1927(4) 0.7099(5) 0.25047(16) 0.0602(19) Uani 1 1 d . . .
O110 O 0.1711(3) 0.6897(3) 0.18966(14) 0.0291(12) Uani 1 1 d . . .
C111 C 0.0068(4) 0.6684(4) 0.1266(2) 0.0302(17) Uani 1 1 d . . .
H11A H -0.0449 0.6685 0.1095 0.036 Uiso 1 1 calc R . .
H11B H -0.0048 0.6453 0.1506 0.036 Uiso 1 1 calc R . .
C112 C 0.0693(4) 0.6146(4) 0.1104(2) 0.0300(16) Uani 1 1 d . . .
O113 O 0.0500(3) 0.5458(3) 0.10065(17) 0.0389(13) Uani 1 1 d . . .
O114 O 0.1407(3) 0.6460(3) 0.10944(14) 0.0252(11) Uani 1 1 d . . .
P200 P -0.23354(13) 0.73488(14) 0.06227(8) 0.0462(6) Uani 1 1 d . . .
F201 F -0.2820(6) 0.7151(6) 0.0248(3) 0.167(5) Uani 1 1 d . . .
F202 F -0.2733(5) 0.6590(4) 0.0806(3) 0.107(3) Uani 1 1 d . . .
F203 F -0.1635(3) 0.6752(4) 0.05436(18) 0.0674(17) Uani 1 1 d . . .
F204 F -0.1860(6) 0.8075(5) 0.0479(3) 0.122(3) Uani 1 1 d . . .
F205 F -0.3045(4) 0.7909(4) 0.0726(3) 0.116(3) Uani 1 1 d . . .
F206 F -0.1846(5) 0.7562(6) 0.1008(2) 0.114(3) Uani 1 1 d . . .
Na1 Na 0.4848(3) 0.3509(3) 0.20279(14) 0.0810(14) Uani 1 1 d . A .
O500 O 0.3577(6) 0.2817(6) 0.1864(3) 0.099(3) Uani 1 1 d . . .
O510 O 0.4297(5) 0.4473(5) 0.2328(2) 0.078(2) Uani 1 1 d . . .
O520 O 0.5293(4) 0.2457(5) 0.2403(2) 0.067(2) Uani 1 1 d . . .
O530 O 0.6112(4) 0.4181(4) 0.22055(19) 0.0555(17) Uani 1 1 d . . .
O540 O 0.4875(6) 0.3556(7) 0.1398(3) 0.110(3) Uani 1 1 d . . .
C541 C 0.4181(12) 0.3495(14) 0.1070(7) 0.067(6) Uani 0.50 1 d P A 1
O545 O 0.3854(19) 0.196(2) 0.1243(8) 0.220(19) Uani 0.50 1 d P B 2
O300 O 0.6644(3) 0.2760(4) 0.29213(17) 0.0474(15) Uani 1 1 d . . .
H300 H 0.6997 0.2923 0.2791 0.071 Uiso 1 1 calc R . .
C301 C 0.6976(5) 0.2179(5) 0.3161(2) 0.042(2) Uani 1 1 d . . .
H30A H 0.7260 0.1778 0.3025 0.063 Uiso 1 1 calc R . .
H30B H 0.6542 0.1912 0.3278 0.063 Uiso 1 1 calc R . .
H30C H 0.7366 0.2429 0.3354 0.063 Uiso 1 1 calc R . .
O310 O 0.1823(5) 0.4494(5) 0.0967(2) 0.076(2) Uani 1 1 d . . .
H310 H 0.1825 0.4277 0.1177 0.113 Uiso 1 1 calc R . .
C311 C 0.1494(10) 0.3957(9) 0.0691(5) 0.119(6) Uani 1 1 d . . .
H31A H 0.1924 0.3783 0.0544 0.179 Uiso 1 1 calc R . .
H31B H 0.1057 0.4226 0.0528 0.179 Uiso 1 1 calc R . .
H31C H 0.1272 0.3484 0.0807 0.179 Uiso 1 1 calc R . .
O400 O 0.9998(5) 0.5815(5) 0.2616(2) 0.076(2) Uani 1 1 d . . .
O410 O 0.9932(3) 0.0386(4) 0.21061(17) 0.0472(15) Uani 1 1 d . . .
O420 O 0.3813(5) 0.6365(5) 0.3075(2) 0.084(2) Uani 1 1 d . . .
O430 O 0.0783(4) 0.5556(4) 0.2019(2) 0.069(2) Uani 1 1 d . . .
O440 O 0.3502(6) 0.9030(7) 0.2861(4) 0.137(5) Uani 1 1 d . . .
O450 O 0.2086(7) 0.3433(7) 0.1512(4) 0.052(3) Uani 0.50 1 d P . .
O460 O 1.0837(12) 0.4631(9) 0.3036(4) 0.084(5) Uani 0.50 1 d P . .
O470 O 0.2279(7) 0.5684(11) 0.2825(6) 0.104(5) Uani 0.494(11) 1 d P . .
O475 O 0.2733(7) 0.4968(11) 0.2372(6) 0.104(5) Uani 0.506(11) 1 d P . .
O480 O 0.3767(10) 1.0232(11) 0.1260(5) 0.108(5) Uani 0.643(16) 1 d P C 1
O490 O 1.0646(10) 0.1537(10) 0.1161(5) 0.076(5) Uani 0.50 1 d P D 1
C491 C 1.1294(16) 0.1414(14) 0.0961(8) 0.080(8) Uani 0.50 1 d P D 1
O485 O 0.3852(18) 1.039(2) 0.0954(10) 0.108(5) Uani 0.357(16) 1 d P C 2
O550 O 1.0568(11) 0.1016(11) 0.0730(11) 0.201(19) Uani 0.50 1 d P E 2
O555 O 1.1269(16) 0.2053(11) 0.1264(6) 0.120(8) Uani 0.50 1 d P F 2

loop_
_atom_site_aniso_label
_atom_site_aniso_U_11
_atom_site_aniso_U_22
_atom_site_aniso_U_33
_atom_site_aniso_U_23
_atom_site_aniso_U_13
_atom_site_aniso_U_12
Fe1 0.0118(4) 0.0137(4) 0.0209(5) -0.0015(4) 0.0035(3) 0.0009(3)
Fe2 0.0114(4) 0.0151(4) 0.0189(5) 0.0021(4) 0.0044(3) 0.0005(3)
O1 0.016(2) 0.015(2) 0.027(2) 0.0036(19) 0.0047(18) 0.0004(18)
N1 0.013(3) 0.025(3) 0.022(3) -0.002(2) 0.007(2) 0.002(2)
C2 0.022(3) 0.022(3) 0.022(3) 0.002(3) 0.007(3) -0.002(3)
C3 0.022(4) 0.021(4) 0.032(4) 0.004(3) 0.006(3) -0.003(3)
N4 0.016(3) 0.017(3) 0.027(3) -0.003(2) 0.002(2) -0.003(2)
C5 0.028(4) 0.018(3) 0.025(4) -0.004(3) 0.002(3) -0.001(3)
C6 0.021(3) 0.027(4) 0.029(4) -0.002(3) 0.000(3) -0.003(3)
N7 0.015(3) 0.022(3) 0.025(3) -0.002(2) 0.003(2) 0.000(2)
C8 0.012(3) 0.029(4) 0.036(4) 0.000(3) 0.007(3) 0.007(3)
C9 0.017(3) 0.028(4) 0.032(4) -0.003(3) 0.006(3) 0.000(3)
C10 0.021(3) 0.024(4) 0.027(4) -0.001(3) 0.011(3) 0.001(3)
C11 0.028(4) 0.037(4) 0.032(4) -0.009(3) 0.012(3) -0.005(3)
C12 0.043(5) 0.074(7) 0.034(5) -0.010(5) 0.010(4) 0.009(5)
C13 0.032(5) 0.094(8) 0.049(6) -0.015(6) 0.020(4) 0.001(5)
C14 0.051(6) 0.088(8) 0.033(5) -0.011(5) 0.019(4) -0.019(6)
C15 0.071(7) 0.056(6) 0.032(5) -0.005(4) 0.022(4) -0.019(5)
C16 0.053(5) 0.034(4) 0.027(4) -0.004(3) 0.015(4) -0.006(4)
C17 0.024(4) 0.021(4) 0.027(4) -0.003(3) 0.005(3) 0.009(3)
C18 0.019(3) 0.024(4) 0.022(3) -0.003(3) 0.004(3) 0.001(3)
O19 0.020(3) 0.028(3) 0.042(3) -0.004(2) 0.000(2) 0.010(2)
O20 0.015(2) 0.021(2) 0.027(2) -0.002(2) 0.0029(18) 0.0069(18)
C21 0.019(3) 0.027(4) 0.020(3) 0.001(3) 0.003(3) 0.005(3)
C22 0.022(3) 0.016(3) 0.028(4) -0.004(3) 0.005(3) 0.000(3)
O23 0.028(3) 0.038(3) 0.021(3) 0.001(2) 0.006(2) 0.004(2)
O24 0.017(2) 0.026(2) 0.022(2) -0.003(2) 0.0039(19) 0.0026(19)
N31 0.016(3) 0.015(3) 0.025(3) 0.003(2) 0.005(2) 0.001(2)
C32 0.009(3) 0.038(4) 0.025(4) 0.010(3) 0.002(3) -0.002(3)
C33 0.015(3) 0.022(4) 0.034(4) 0.008(3) 0.008(3) 0.003(3)
N34 0.014(3) 0.022(3) 0.020(3) 0.006(2) 0.006(2) -0.001(2)
C35 0.017(3) 0.031(4) 0.021(3) 0.010(3) 0.001(3) -0.005(3)
C36 0.021(3) 0.020(3) 0.025(4) 0.006(3) -0.002(3) -0.003(3)
N37 0.012(3) 0.019(3) 0.026(3) 0.005(2) -0.002(2) 0.002(2)
C38 0.030(4) 0.017(3) 0.027(4) -0.001(3) -0.001(3) -0.005(3)
C39 0.022(3) 0.019(3) 0.022(3) 0.003(3) -0.003(3) -0.001(3)
C40 0.024(3) 0.014(3) 0.025(4) 0.008(3) 0.001(3) 0.002(3)
C41 0.022(4) 0.032(4) 0.028(4) 0.014(3) 0.002(3) -0.002(3)
C42 0.039(4) 0.028(4) 0.029(4) 0.013(3) -0.007(3) -0.008(3)
C43 0.064(6) 0.049(5) 0.032(5) 0.013(4) -0.014(4) -0.018(5)
C44 0.046(6) 0.112(10) 0.044(6) 0.044(6) -0.019(5) -0.038(6)
C45 0.022(4) 0.131(11) 0.054(6) 0.056(7) -0.006(4) 0.003(5)
C46 0.030(4) 0.071(6) 0.037(5) 0.027(4) 0.007(4) 0.013(4)
C47 0.022(3) 0.025(4) 0.027(4) 0.005(3) 0.010(3) -0.001(3)
C48 0.026(4) 0.018(3) 0.019(3) 0.001(3) 0.005(3) -0.005(3)
O49 0.025(3) 0.043(3) 0.023(3) 0.002(2) 0.001(2) 0.000(2)
O50 0.018(2) 0.024(2) 0.019(2) 0.0018(19) 0.0017(18) -0.0036(19)
C51 0.017(3) 0.018(3) 0.028(4) 0.005(3) 0.002(3) 0.009(3)
C52 0.021(3) 0.026(4) 0.023(4) 0.007(3) 0.004(3) 0.010(3)
O53 0.032(3) 0.036(3) 0.049(3) 0.009(3) 0.020(3) 0.021(2)
O54 0.017(2) 0.020(2) 0.027(2) 0.0039(19) 0.0104(19) 0.0038(19)
Fe3 0.0089(4) 0.0189(5) 0.0241(5) -0.0003(4) 0.0017(3) 0.0012(4)
Fe4 0.0107(4) 0.0172(5) 0.0270(5) 0.0016(4) 0.0054(4) 0.0019(4)
O61 0.010(2) 0.025(2) 0.028(2) 0.001(2) 0.0039(18) 0.0029(18)
N61 0.011(2) 0.020(3) 0.021(3) 0.001(2) 0.002(2) 0.000(2)
C62 0.014(3) 0.017(3) 0.030(4) 0.000(3) 0.001(3) 0.000(3)
C63 0.016(3) 0.019(3) 0.027(4) 0.007(3) 0.003(3) -0.003(3)
N64 0.015(3) 0.021(3) 0.024(3) 0.005(2) 0.004(2) 0.003(2)
C65 0.015(3) 0.025(4) 0.025(4) 0.003(3) 0.000(3) 0.004(3)
C66 0.013(3) 0.024(4) 0.036(4) 0.003(3) 0.001(3) 0.002(3)
N67 0.011(3) 0.024(3) 0.022(3) 0.003(2) 0.001(2) 0.001(2)
C68 0.015(3) 0.027(4) 0.032(4) 0.003(3) 0.007(3) 0.003(3)
C69 0.013(3) 0.025(4) 0.025(3) -0.001(3) 0.010(3) -0.001(3)
C70 0.016(3) 0.021(3) 0.024(3) 0.004(3) 0.002(3) -0.001(3)
C71 0.024(4) 0.027(4) 0.024(4) -0.002(3) 0.002(3) 0.003(3)
C72 0.029(4) 0.035(4) 0.028(4) -0.004(3) 0.003(3) 0.002(3)
C73 0.042(5) 0.058(6) 0.024(4) -0.001(4) 0.004(3) 0.006(4)
C74 0.067(6) 0.042(5) 0.026(4) -0.008(4) -0.001(4) 0.019(4)
C75 0.080(7) 0.025(4) 0.040(5) -0.004(4) -0.005(5) -0.002(4)
C76 0.051(5) 0.030(4) 0.029(4) -0.004(3) -0.002(4) -0.008(4)
C77 0.014(3) 0.041(4) 0.023(4) 0.002(3) 0.002(3) 0.005(3)
C78 0.012(3) 0.050(5) 0.026(4) -0.001(4) -0.001(3) 0.012(3)
O79 0.035(3) 0.051(4) 0.029(3) -0.008(3) -0.001(2) 0.009(3)
O80 0.019(2) 0.030(3) 0.030(3) -0.006(2) -0.003(2) 0.002(2)
C81 0.010(3) 0.028(4) 0.039(4) 0.001(3) -0.002(3) -0.004(3)
C82 0.014(3) 0.019(4) 0.038(4) -0.001(3) 0.001(3) -0.005(3)
O83 0.027(3) 0.023(3) 0.068(4) 0.011(3) -0.006(3) -0.007(2)
O84 0.012(2) 0.019(2) 0.033(3) 0.002(2) 0.0038(19) -0.0024(18)
N91 0.010(2) 0.020(3) 0.031(3) 0.000(2) 0.006(2) 0.001(2)
C92 0.017(3) 0.016(3) 0.043(4) 0.001(3) 0.011(3) 0.002(3)
C93 0.020(4) 0.031(4) 0.052(5) -0.014(4) 0.004(3) -0.001(3)
N94 0.022(3) 0.039(4) 0.030(3) -0.008(3) 0.006(3) 0.002(3)
C95 0.021(4) 0.048(5) 0.036(4) -0.004(4) 0.007(3) 0.010(3)
C96 0.020(4) 0.038(4) 0.040(4) 0.006(3) 0.014(3) 0.007(3)
N97 0.014(3) 0.023(3) 0.041(4) 0.002(3) 0.009(2) 0.003(2)
C98 0.011(3) 0.024(4) 0.050(5) 0.009(3) 0.001(3) 0.001(3)
C99 0.023(4) 0.026(4) 0.034(4) 0.008(3) -0.003(3) 0.004(3)
C100 0.021(3) 0.022(4) 0.033(4) 0.006(3) 0.013(3) 0.005(3)
C101 0.049(5) 0.027(4) 0.036(4) 0.008(3) 0.022(4) 0.007(4)
C102 0.056(6) 0.066(6) 0.038(5) 0.015(5) 0.022(4) 0.028(5)
C103 0.103(10) 0.087(9) 0.049(6) 0.025(6) 0.030(6) 0.044(8)
C104 0.208(18) 0.058(8) 0.054(8) 0.020(6) 0.060(10) 0.053(10)
C105 0.186(16) 0.032(6) 0.076(9) 0.012(6) 0.061(10) -0.004(7)
C106 0.100(9) 0.031(5) 0.059(6) 0.000(4) 0.034(6) -0.007(5)
C107 0.024(4) 0.063(6) 0.030(4) -0.013(4) 0.006(3) 0.006(4)
C108 0.012(3) 0.069(6) 0.035(5) 0.007(4) 0.010(3) 0.008(4)
O109 0.042(4) 0.108(6) 0.031(3) 0.019(4) 0.003(3) 0.000(4)
O110 0.019(2) 0.041(3) 0.029(3) 0.012(2) 0.011(2) 0.004(2)
C111 0.015(3) 0.031(4) 0.046(5) 0.008(3) 0.007(3) -0.002(3)
C112 0.027(4) 0.028(4) 0.035(4) 0.004(3) 0.005(3) 0.000(3)
O113 0.033(3) 0.022(3) 0.064(4) -0.003(3) 0.013(3) -0.009(2)
O114 0.017(2) 0.020(2) 0.040(3) 0.000(2) 0.009(2) -0.0033(19)
P200 0.0245(10) 0.0300(11) 0.0834(18) -0.0152(12) 0.0046(11) -0.0017(9)
F201 0.164(9) 0.112(7) 0.186(10) -0.069(7) -0.127(8) 0.079(6)
F202 0.080(5) 0.067(4) 0.187(9) 0.001(5) 0.072(5) -0.004(4)
F203 0.042(3) 0.071(4) 0.090(4) -0.007(3) 0.010(3) 0.016(3)
F204 0.129(7) 0.068(5) 0.169(9) 0.040(5) 0.020(6) -0.017(5)
F205 0.043(4) 0.072(5) 0.231(10) -0.073(6) 0.004(5) 0.006(3)
F206 0.085(5) 0.153(8) 0.105(6) -0.054(6) 0.018(4) -0.017(5)
Na1 0.070(3) 0.093(4) 0.081(3) 0.014(3) 0.011(2) -0.001(3)
O500 0.090(7) 0.120(8) 0.085(6) 0.006(6) 0.003(5) -0.003(6)
O510 0.109(6) 0.069(5) 0.052(4) 0.021(4) -0.009(4) -0.026(5)
O520 0.048(4) 0.095(6) 0.058(4) -0.001(4) 0.003(3) 0.003(4)
O530 0.047(4) 0.053(4) 0.068(4) -0.003(3) 0.011(3) 0.005(3)
O540 0.072(6) 0.138(9) 0.120(8) 0.019(7) 0.012(6) -0.039(6)
C541 0.040(11) 0.079(16) 0.081(15) -0.031(13) 0.009(10) -0.002(10)
O545 0.18(3) 0.32(4) 0.15(2) -0.11(3) -0.02(2) 0.16(3)
O300 0.032(3) 0.059(4) 0.052(4) 0.005(3) 0.008(3) -0.003(3)
C301 0.034(4) 0.043(5) 0.052(5) 0.002(4) 0.014(4) 0.001(4)
O310 0.070(5) 0.061(5) 0.103(6) 0.006(5) 0.038(5) 0.003(4)
C311 0.129(13) 0.079(10) 0.162(16) -0.044(10) 0.068(12) -0.063(10)
O400 0.059(5) 0.085(6) 0.082(6) -0.009(5) 0.002(4) 0.003(4)
O410 0.029(3) 0.052(4) 0.057(4) -0.005(3) -0.004(3) 0.006(3)
O420 0.092(6) 0.093(6) 0.071(5) 0.011(5) 0.028(5) 0.014(5)
O430 0.042(4) 0.065(5) 0.097(6) 0.029(4) -0.003(4) -0.017(3)
O440 0.067(6) 0.098(8) 0.240(14) -0.064(9) -0.007(7) -0.005(5)
O450 0.046(7) 0.043(7) 0.066(8) 0.023(6) 0.006(6) 0.002(6)
O460 0.152(17) 0.042(8) 0.061(9) 0.022(7) 0.020(10) 0.015(9)
O470 0.018(4) 0.109(10) 0.176(13) 0.108(9) -0.027(6) -0.016(5)
O475 0.018(4) 0.109(10) 0.176(13) 0.108(9) -0.027(6) -0.016(5)
O480 0.084(8) 0.128(12) 0.109(12) -0.007(12) -0.003(10) 0.015(8)
O490 0.080(11) 0.073(11) 0.077(11) -0.009(9) 0.020(9) -0.032(9)
C491 0.082(17) 0.058(14) 0.11(2) 0.035(14) 0.059(16) 0.037(13)
O485 0.084(8) 0.128(12) 0.109(12) -0.007(12) -0.003(10) 0.015(8)
O550 0.052(10) 0.062(12) 0.46(5) 0.15(2) -0.077(19) -0.025(9)
O555 0.18(2) 0.069(12) 0.108(16) -0.012(11) 0.014(15) -0.060(14)

loop_
_atom_type_symbol
_atom_type_description
_atom_type_scat_dispersion_real
_atom_type_scat_dispersion_imag
_atom_type_scat_source
C C 0.0033 0.0016 'International Tables Vol C Tables 4.2.6.8 and 6.1.1.4'
H H 0.0000 0.0000 'International Tables Vol C Tables 4.2.6.8 and 6.1.1.4'
N N 0.0061 0.0033 'International Tables Vol C Tables 4.2.6.8 and 6.1.1.4'
O O 0.0106 0.0060 'International Tables Vol C Tables 4.2.6.8 and 6.1.1.4'
Fe Fe 0.3463 0.8444 'International Tables Vol C Tables 4.2.6.8 and 6.1.1.4'
F F 0.0171 0.0103 'International Tables Vol C Tables 4.2.6.8 and 6.1.1.4'
P P 0.1023 0.0942 'International Tables Vol C Tables 4.2.6.8 and 6.1.1.4'
Na Na 0.0362 0.0249 'International Tables Vol C Tables 4.2.6.8 and 6.1.1.4'

loop_
_geom_angle_atom_site_label_1
_geom_angle_atom_site_label_2
_geom_angle_atom_site_label_3
_geom_angle
_geom_angle_site_symmetry_1
_geom_angle_site_symmetry_3
_geom_angle_publ_flag
O1 Fe1 O20 101.47(19) . . ?
O1 Fe1 O24 96.25(19) . . ?
O20 Fe1 O24 97.07(18) . . ?
O1 Fe1 N7 101.9(2) . . ?
O20 Fe1 N7 156.4(2) . . ?
O24 Fe1 N7 77.35(19) . . ?
O1 Fe1 N1 97.0(2) . . ?
O20 Fe1 N1 99.94(19) . . ?
O24 Fe1 N1 155.88(19) . . ?
N7 Fe1 N1 80.2(2) . . ?
O1 Fe1 N4 175.7(2) . . ?
O20 Fe1 N4 78.33(19) . . ?
O24 Fe1 N4 88.08(19) . . ?
N7 Fe1 N4 78.6(2) . . ?
N1 Fe1 N4 78.8(2) . . ?
O1 Fe2 O54 98.54(19) . . ?
O1 Fe2 O50 98.68(19) . . ?
O54 Fe2 O50 96.74(18) . . ?
O1 Fe2 N34 106.0(2) . . ?
O54 Fe2 N34 155.31(19) . . ?
O50 Fe2 N34 77.27(18) . . ?
O1 Fe2 N31 95.5(2) . . ?
O54 Fe2 N31 101.10(19) . . ?
O50 Fe2 N31 155.27(18) . . ?
N34 Fe2 N31 79.38(19) . . ?
O1 Fe2 N37 173.6(2) . . ?
O54 Fe2 N37 78.08(19) . . ?
O50 Fe2 N37 87.16(18) . . ?
N34 Fe2 N37 77.7(2) . . ?
N31 Fe2 N37 79.98(19) . . ?
Fe2 O1 Fe1 171.7(3) . . ?
C2 N1 C10 110.1(5) . . ?
C2 N1 C9 111.5(5) . . ?
C10 N1 C9 111.4(5) . . ?
C2 N1 Fe1 105.0(4) . . ?
C10 N1 Fe1 110.0(4) . . ?
C9 N1 Fe1 108.5(4) . . ?
N1 C2 C3 112.1(5) . . ?
N4 C3 C2 112.3(5) . . ?
C17 N4 C5 113.7(5) . . ?
C17 N4 C3 112.4(5) . . ?
C5 N4 C3 111.0(5) . . ?
C17 N4 Fe1 103.8(4) . . ?
C5 N4 Fe1 105.4(4) . . ?
C3 N4 Fe1 110.1(4) . . ?
N4 C5 C6 109.4(5) . . ?
N7 C6 C5 112.2(5) . . ?
C21 N7 C8 113.5(5) . . ?
C21 N7 C6 110.6(5) . . ?
C8 N7 C6 112.3(5) . . ?
C21 N7 Fe1 103.4(4) . . ?
C8 N7 Fe1 103.5(4) . . ?
C6 N7 Fe1 113.1(4) . . ?
N7 C8 C9 110.4(5) . . ?
N1 C9 C8 110.7(5) . . ?
N1 C10 C11 114.3(5) . . ?
C12 C11 C16 119.0(7) . . ?
C12 C11 C10 121.2(7) . . ?
C16 C11 C10 119.7(7) . . ?
C11 C12 C13 119.9(9) . . ?
C14 C13 C12 119.7(9) . . ?
C13 C14 C15 121.5(8) . . ?
C14 C15 C16 119.1(9) . . ?
C11 C16 C15 120.6(9) . . ?
N4 C17 C18 112.4(5) . . ?
O19 C18 O20 124.6(6) . . ?
O19 C18 C17 118.5(6) . . ?
O20 C18 C17 116.9(6) . . ?
C18 O20 Fe1 120.2(4) . . ?
N7 C21 C22 109.6(5) . . ?
O23 C22 O24 125.4(6) . . ?
O23 C22 C21 120.1(6) . . ?
O24 C22 C21 114.5(6) . . ?
C22 O24 Fe1 116.1(4) . . ?
C39 N31 C32 112.7(5) . . ?
C39 N31 C40 108.9(5) . . ?
C32 N31 C40 111.0(5) . . ?
C39 N31 Fe2 103.8(4) . . ?
C32 N31 Fe2 109.5(4) . . ?
C40 N31 Fe2 110.7(4) . . ?
N31 C32 C33 111.0(5) . . ?
N34 C33 C32 110.1(5) . . ?
C47 N34 C33 114.9(5) . . ?
C47 N34 C35 110.5(5) . . ?
C33 N34 C35 112.7(5) . . ?
C47 N34 Fe2 102.8(4) . . ?
C33 N34 Fe2 102.6(4) . . ?
C35 N34 Fe2 112.7(4) . . ?
N34 C35 C36 112.3(5) . . ?
N37 C36 C35 109.6(5) . . ?
C36 N37 C51 113.3(5) . . ?
C36 N37 C38 110.3(5) . . ?
C51 N37 C38 111.7(5) . . ?
C36 N37 Fe2 107.2(4) . . ?
C51 N37 Fe2 105.0(4) . . ?
C38 N37 Fe2 109.1(4) . . ?
N37 C38 C39 112.7(5) . . ?
N31 C39 C38 112.4(5) . . ?
N31 C40 C41 114.9(5) . . ?
C46 C41 C42 118.8(7) . . ?
C46 C41 C40 121.3(7) . . ?
C42 C41 C40 119.9(6) . . ?
C41 C42 C43 120.8(8) . . ?
C44 C43 C42 119.6(9) . . ?
C45 C44 C43 119.2(9) . . ?
C44 C45 C46 121.3(10) . . ?
C41 C46 C45 120.2(9) . . ?
N34 C47 C48 107.8(5) . . ?
O49 C48 O50 124.6(6) . . ?
O49 C48 C47 121.9(6) . . ?
O50 C48 C47 113.5(5) . . ?
C48 O50 Fe2 117.6(4) . . ?
N37 C51 C52 110.9(5) . . ?
O53 C52 O54 123.3(6) . . ?
O53 C52 C51 119.0(6) . . ?
O54 C52 C51 117.7(6) . . ?
C52 O54 Fe2 119.4(4) . . ?
O61 Fe3 O84 100.86(19) . . ?
O61 Fe3 O80 96.3(2) . . ?
O84 Fe3 O80 96.2(2) . . ?
O61 Fe3 N64 102.7(2) . . ?
O84 Fe3 N64 156.22(19) . . ?
O80 Fe3 N64 78.2(2) . . ?
O61 Fe3 N61 96.8(2) . . ?
O84 Fe3 N61 99.7(2) . . ?
O80 Fe3 N61 157.08(19) . . ?
N64 Fe3 N61 80.6(2) . . ?
O61 Fe3 N67 176.2(2) . . ?
O84 Fe3 N67 78.75(18) . . ?
O80 Fe3 N67 87.53(19) . . ?
N64 Fe3 N67 77.95(19) . . ?
N61 Fe3 N67 79.53(19) . . ?
O61 Fe4 O114 99.8(2) . . ?
O61 Fe4 O110 97.2(2) . . ?
O114 Fe4 O110 94.8(2) . . ?
O61 Fe4 N94 104.4(2) . . ?
O114 Fe4 N94 155.4(2) . . ?
O110 Fe4 N94 77.5(2) . . ?
O61 Fe4 N91 95.1(2) . . ?
O114 Fe4 N91 103.4(2) . . ?
O110 Fe4 N91 156.0(2) . . ?
N94 Fe4 N91 79.5(2) . . ?
O61 Fe4 N97 173.8(2) . . ?
O114 Fe4 N97 77.8(2) . . ?
O110 Fe4 N97 88.7(2) . . ?
N94 Fe4 N97 78.7(2) . . ?
N91 Fe4 N97 80.0(2) . . ?
Fe4 O61 Fe3 173.9(3) . . ?
C69 N61 C70 110.1(5) . . ?
C69 N61 C62 112.3(5) . . ?
C70 N61 C62 111.0(5) . . ?
C69 N61 Fe3 104.5(4) . . ?
C70 N61 Fe3 110.4(4) . . ?
C62 N61 Fe3 108.4(4) . . ?
C63 C62 N61 111.3(5) . . ?
N64 C63 C62 109.8(5) . . ?
C77 N64 C63 114.0(5) . . ?
C77 N64 C65 110.5(5) . . ?
C63 N64 C65 112.1(5) . . ?
C77 N64 Fe3 102.6(4) . . ?
C63 N64 Fe3 103.1(4) . . ?
C65 N64 Fe3 113.9(4) . . ?
N64 C65 C66 111.5(5) . . ?
N67 C66 C65 109.3(5) . . ?
C81 N67 C66 112.4(5) . . ?
C81 N67 C68 113.0(5) . . ?
C66 N67 C68 110.8(5) . . ?
C81 N67 Fe3 103.7(4) . . ?
C66 N67 Fe3 106.8(4) . . ?
C68 N67 Fe3 109.8(4) . . ?
N67 C68 C69 112.0(5) . . ?
N61 C69 C68 111.9(5) . . ?
N61 C70 C71 115.7(5) . . ?
C76 C71 C72 118.5(7) . . ?
C76 C71 C70 121.3(7) . . ?
C72 C71 C70 120.2(6) . . ?
C71 C72 C73 120.9(7) . . ?
C74 C73 C72 119.5(8) . . ?
C73 C74 C75 120.9(8) . . ?
C74 C75 C76 119.2(8) . . ?
C71 C76 C75 121.0(8) . . ?
N64 C77 C78 110.5(6) . . ?
O79 C78 O80 124.2(8) . . ?
O79 C78 C77 119.8(7) . . ?
O80 C78 C77 116.0(6) . . ?
C78 O80 Fe3 114.8(4) . . ?
N67 C81 C82 112.2(5) . . ?
O83 C82 O84 123.7(6) . . ?
O83 C82 C81 120.1(6) . . ?
O84 C82 C81 116.1(6) . . ?
C82 O84 Fe3 119.5(4) . . ?
C92 N91 C99 112.2(5) . . ?
C92 N91 C100 110.9(5) . . ?
C99 N91 C100 109.6(5) . . ?
C92 N91 Fe4 109.8(4) . . ?
C99 N91 Fe4 103.8(4) . . ?
C100 N91 Fe4 110.3(4) . . ?
N91 C92 C93 110.8(6) . . ?
N94 C93 C92 110.3(6) . . ?
C93 N94 C107 114.6(6) . . ?
C93 N94 C95 112.2(6) . . ?
C107 N94 C95 109.5(6) . . ?
C93 N94 Fe4 103.8(4) . . ?
C107 N94 Fe4 103.5(5) . . ?
C95 N94 Fe4 112.8(5) . . ?
C96 C95 N94 111.7(6) . . ?
N97 C96 C95 111.4(6) . . ?
C111 N97 C96 112.8(6) . . ?
C111 N97 C98 113.8(6) . . ?
C96 N97 C98 109.9(5) . . ?
C111 N97 Fe4 105.5(4) . . ?
C96 N97 Fe4 105.6(4) . . ?
C98 N97 Fe4 108.7(4) . . ?
N97 C98 C99 113.3(5) . . ?
N91 C99 C98 111.3(6) . . ?
C101 C100 N91 114.8(6) . . ?
C106 C101 C102 117.9(9) . . ?
C106 C101 C100 122.8(8) . . ?
C102 C101 C100 119.3(7) . . ?
C103 C102 C101 121.6(11) . . ?
C104 C103 C102 117.8(13) . . ?
C105 C104 C103 122.9(12) . . ?
C104 C105 C106 119.0(12) . . ?
C101 C106 C105 120.7(11) . . ?
N94 C107 C108 110.1(7) . . ?
O109 C108 O110 122.9(9) . . ?
O109 C108 C107 120.8(8) . . ?
O110 C108 C107 116.3(7) . . ?
C108 O110 Fe4 116.1(5) . . ?
N97 C111 C112 112.5(6) . . ?
O113 C112 O114 124.9(7) . . ?
O113 C112 C111 119.2(6) . . ?
O114 C112 C111 115.9(6) . . ?
C112 O114 Fe4 120.3(5) . . ?
F201 P200 F204 95.6(7) . . ?
F201 P200 F206 179.2(5) . . ?
F204 P200 F206 84.2(5) . . ?
F201 P200 F203 91.1(4) . . ?
F204 P200 F203 90.6(4) . . ?
F206 P200 F203 89.7(4) . . ?
F201 P200 F205 90.9(5) . . ?
F204 P200 F205 92.6(5) . . ?
F206 P200 F205 88.4(5) . . ?
F203 P200 F205 176.0(5) . . ?
F201 P200 F202 90.4(6) . . ?
F204 P200 F202 173.3(5) . . ?
F206 P200 F202 89.9(5) . . ?
F203 P200 F202 86.2(4) . . ?
F205 P200 F202 90.4(4) . . ?
O510 Na1 O520 112.5(3) . . ?
O510 Na1 O540 122.1(4) . . ?
O520 Na1 O540 125.3(4) . . ?
O510 Na1 O530 85.9(3) . . ?
O520 Na1 O530 89.4(3) . . ?
O540 Na1 O530 97.3(3) . . ?
O510 Na1 O500 93.8(4) . . ?
O520 Na1 O500 89.4(3) . . ?
O540 Na1 O500 84.0(4) . . ?
O530 Na1 O500 178.6(4) . . ?
C541 O540 Na1 131.2(10) . . ?

loop_
_geom_bond_atom_site_label_1
_geom_bond_atom_site_label_2
_geom_bond_distance
_geom_bond_site_symmetry_2
_geom_bond_publ_flag
Fe1 O1 1.792(4) . ?
Fe1 O20 1.972(4) . ?
Fe1 O24 2.075(4) . ?
Fe1 N7 2.168(5) . ?
Fe1 N1 2.237(5) . ?
Fe1 N4 2.277(5) . ?
Fe2 O1 1.790(4) . ?
Fe2 O54 1.986(4) . ?
Fe2 O50 2.049(4) . ?
Fe2 N34 2.204(5) . ?
Fe2 N31 2.223(5) . ?
Fe2 N37 2.255(5) . ?
N1 C2 1.496(8) . ?
N1 C10 1.497(8) . ?
N1 C9 1.516(8) . ?
C2 C3 1.514(9) . ?
C3 N4 1.495(9) . ?
N4 C17 1.484(8) . ?
N4 C5 1.485(8) . ?
C5 C6 1.539(9) . ?
C6 N7 1.501(9) . ?
N7 C21 1.465(8) . ?
N7 C8 1.488(8) . ?
C8 C9 1.519(10) . ?
C10 C11 1.532(9) . ?
C11 C12 1.385(11) . ?
C11 C16 1.393(11) . ?
C12 C13 1.415(12) . ?
C13 C14 1.356(14) . ?
C14 C15 1.377(14) . ?
C15 C16 1.398(11) . ?
C17 C18 1.525(9) . ?
C18 O19 1.234(8) . ?
C18 O20 1.279(8) . ?
C21 C22 1.537(9) . ?
C22 O23 1.225(8) . ?
C22 O24 1.295(8) . ?
N31 C39 1.490(8) . ?
N31 C32 1.496(8) . ?
N31 C40 1.518(8) . ?
C32 C33 1.512(10) . ?
C33 N34 1.483(8) . ?
N34 C47 1.462(9) . ?
N34 C35 1.494(8) . ?
C35 C36 1.513(9) . ?
C36 N37 1.482(8) . ?
N37 C51 1.485(8) . ?
N37 C38 1.507(8) . ?
C38 C39 1.517(9) . ?
C40 C41 1.524(9) . ?
C41 C46 1.374(11) . ?
C41 C42 1.377(11) . ?
C42 C43 1.401(11) . ?
C43 C44 1.389(15) . ?
C44 C45 1.350(17) . ?
C45 C46 1.399(13) . ?
C47 C48 1.528(9) . ?
C48 O49 1.232(8) . ?
C48 O50 1.302(8) . ?
C51 C52 1.516(9) . ?
C52 O53 1.234(8) . ?
C52 O54 1.288(8) . ?
Fe3 O61 1.794(4) . ?
Fe3 O84 1.967(4) . ?
Fe3 O80 2.059(5) . ?
Fe3 N64 2.165(5) . ?
Fe3 N61 2.208(5) . ?
Fe3 N67 2.256(5) . ?
Fe4 O61 1.789(4) . ?
Fe4 O114 1.977(5) . ?
Fe4 O110 2.065(5) . ?
Fe4 N94 2.181(6) . ?
Fe4 N91 2.221(6) . ?
Fe4 N97 2.261(5) . ?
N61 C69 1.493(8) . ?
N61 C70 1.508(8) . ?
N61 C62 1.514(8) . ?
C62 C63 1.512(9) . ?
C63 N64 1.488(8) . ?
N64 C77 1.482(8) . ?
N64 C65 1.500(8) . ?
C65 C66 1.526(9) . ?
C66 N67 1.485(8) . ?
N67 C81 1.481(9) . ?
N67 C68 1.491(9) . ?
C68 C69 1.517(9) . ?
C70 C71 1.516(9) . ?
C71 C76 1.373(10) . ?
C71 C72 1.394(10) . ?
C72 C73 1.404(11) . ?
C73 C74 1.362(13) . ?
C74 C75 1.383(13) . ?
C75 C76 1.410(11) . ?
C77 C78 1.511(11) . ?
C78 O79 1.240(9) . ?
C78 O80 1.297(9) . ?
C81 C82 1.522(9) . ?
C82 O83 1.214(8) . ?
C82 O84 1.305(8) . ?
N91 C92 1.487(8) . ?
N91 C99 1.502(8) . ?
N91 C100 1.518(8) . ?
C92 C93 1.522(11) . ?
C93 N94 1.475(10) . ?
N94 C107 1.475(10) . ?
N94 C95 1.514(9) . ?
C95 C96 1.502(11) . ?
C96 N97 1.490(9) . ?
N97 C111 1.459(9) . ?
N97 C98 1.492(9) . ?
C98 C99 1.516(10) . ?
C100 C101 1.514(10) . ?
C101 C106 1.352(12) . ?
C101 C102 1.415(13) . ?
C102 C103 1.388(13) . ?
C103 C104 1.37(2) . ?
C104 C105 1.34(2) . ?
C105 C106 1.429(15) . ?
C107 C108 1.499(13) . ?
C108 O109 1.234(10) . ?
C108 O110 1.285(10) . ?
C111 C112 1.535(10) . ?
C112 O113 1.220(9) . ?
C112 O114 1.291(8) . ?
P200 F201 1.522(8) . ?
P200 F204 1.559(8) . ?
P200 F206 1.563(8) . ?
P200 F203 1.573(6) . ?
P200 F205 1.575(7) . ?
P200 F202 1.598(7) . ?
Na1 O510 2.191(10) . ?
Na1 O520 2.272(9) . ?
Na1 O540 2.291(12) . ?
Na1 O530 2.379(8) . ?
Na1 O500 2.395(11) . ?
O540 C541 1.54(2) . ?
O300 C301 1.364(10) . ?
O310 C311 1.396(15) . ?
O490 C491 1.38(3) . ?
